data_7130881
loop_
_publ_author_name
'Banks, Peter A.'
'Dyer, Adam M.'
'Whalley, Adam C.'
'Ruggiero, Michael T.'

_publ_section_title
;
 Side-chain torsional dynamics strongly influence charge transport in
 organic semiconductors
;
_journal_name_full 'Chemical Communications'
_journal_paper_doi 10.1039/D2CC04979A
_journal_year 2022
_chemical_formula_moiety 'C34 H36 S4'
_chemical_formula_sum 'C34 H36 S4'
_chemical_formula_weight 572.85
_space_group_crystal_system triclinic
_space_group_IT_number 2
_space_group_name_Hall '-P 1'
_space_group_name_H-M_alt 'P -1'
_atom_sites_solution_hydrogens difmap
_audit_creation_method SHELXL-2014/7
_audit_update_record
;
2022-09-08 deposited with the CCDC.	2022-10-12 downloaded from the CCDC.
;
_cell_angle_alpha 79.380(2)
_cell_angle_beta 84.737(2)
_cell_angle_gamma 77.298(2)
_cell_formula_units_Z 1
_cell_length_a 5.0329(2)
_cell_length_b 11.2691(4)
_cell_length_c 13.6095(5)
_cell_measurement_reflns_used 4608
_cell_measurement_temperature 273(2)
_cell_measurement_theta_max 30.84
_cell_measurement_theta_min 1.88
_cell_volume 739.04(5)
_computing_structure_refinement 'SHELXL-2014/7 (Sheldrick, 2014)'
_diffrn_ambient_temperature 273(2)
_diffrn_measured_fraction_theta_full 0.999
_diffrn_measured_fraction_theta_max 0.990
_diffrn_measurement_device_type 'Bruker SMART CCD area-detector'
_diffrn_radiation_type MoK\a
_diffrn_radiation_wavelength 0.71073
_diffrn_reflns_av_R_equivalents 0.0337
_diffrn_reflns_av_unetI/netI 0.0199
_diffrn_reflns_Laue_measured_fraction_full 0.999
_diffrn_reflns_Laue_measured_fraction_max 0.990
_diffrn_reflns_limit_h_max 7
_diffrn_reflns_limit_h_min -7
_diffrn_reflns_limit_k_max 16
_diffrn_reflns_limit_k_min -16
_diffrn_reflns_limit_l_max 19
_diffrn_reflns_limit_l_min -19
_diffrn_reflns_number 48767
_diffrn_reflns_point_group_measured_fraction_full 0.999
_diffrn_reflns_point_group_measured_fraction_max 0.990
_diffrn_reflns_theta_full 25.242
_diffrn_reflns_theta_max 30.837
_diffrn_reflns_theta_min 1.879
_exptl_absorpt_coefficient_mu 0.344
_exptl_absorpt_correction_type multi-scan
_exptl_absorpt_process_details 'SADABS V2012/1 (Bruker AXS Inc.)'
_exptl_crystal_colour yellow
_exptl_crystal_density_diffrn 1.283
_exptl_crystal_description needle
_exptl_crystal_F_000 302
_exptl_crystal_recrystallization_method 'Re-crystallisation from solvent: MeOH, CHCl3'
_exptl_crystal_size_max 0.18
_exptl_crystal_size_mid 0.11
_exptl_crystal_size_min 0.09
_exptl_transmission_factor_max 0.74600
_exptl_transmission_factor_min 0.70200
_refine_diff_density_max 0.454
_refine_diff_density_min -0.309
_refine_diff_density_rms 0.068
_refine_ls_extinction_method none
_refine_ls_goodness_of_fit_ref 1.152
_refine_ls_hydrogen_treatment refall
_refine_ls_matrix_type full
_refine_ls_number_parameters 244
_refine_ls_number_reflns 4608
_refine_ls_number_restraints 0
_refine_ls_restrained_S_all 1.152
_refine_ls_R_factor_all 0.0622
_refine_ls_R_factor_gt 0.0461
_refine_ls_shift/su_max 0.000
_refine_ls_shift/su_mean 0.000
_refine_ls_structure_factor_coef Fsqd
_refine_ls_weighting_details 'w=1/[\s^2^(Fo^2^)+(0.0606P)^2^+0.3534P] where P=(Fo^2^+2Fc^2^)/3'
_refine_ls_weighting_scheme calc
_refine_ls_wR_factor_gt 0.1261
_refine_ls_wR_factor_ref 0.1362
_reflns_Friedel_coverage 0.000
_reflns_number_gt 3662
_reflns_number_total 4608
_reflns_threshold_expression 'I > 2\s(I)'
_cod_data_source_file d2cc04979a4.cif
_cod_data_source_block Thiophene_BTBT_0m_a
_cod_database_code 7130881
_shelx_shelxl_version_number 2014/7
_shelx_space_group_comment
;
The symmetry employed for this shelxl refinement is uniquely defined
by the following loop, which should always be used as a source of
symmetry information in preference to the above space-group names.
They are only intended as comments.
;

loop_
_space_group_symop_operation_xyz
'x, y, z'
'-x, -y, -z'

loop_
_atom_site_label
_atom_site_type_symbol
_atom_site_fract_x
_atom_site_fract_y
_atom_site_fract_z
_atom_site_U_iso_or_equiv
_atom_site_adp_type
_atom_site_occupancy
_atom_site_site_symmetry_order
_atom_site_calc_flag
_atom_site_refinement_flags_posn
_atom_site_refinement_flags_adp
_atom_site_refinement_flags_occupancy
_atom_site_disorder_assembly
_atom_site_disorder_group
S001 S 1.66839(9) 0.31044(4) 0.01905(3) 0.03155(12) Uani 1 1 d . . . . .
S002 S 0.44650(10) 0.46228(4) 0.37278(4) 0.03621(13) Uani 1 1 d . . . . .
C003 C 1.2239(3) 0.48789(15) 0.09556(12) 0.0263(3) Uani 1 1 d . . . . .
C004 C 0.8510(3) 0.47287(16) 0.21862(12) 0.0281(3) Uani 1 1 d . . . . .
C005 C 1.1327(3) 0.61731(16) 0.07525(13) 0.0280(3) Uani 1 1 d . . . . .
C006 C 1.0824(3) 0.41663(16) 0.16760(13) 0.0280(3) Uani 1 1 d . . . . .
C007 C 1.4602(3) 0.45179(15) 0.03208(12) 0.0272(3) Uani 1 1 d . . . . .
C008 C 0.9027(4) 0.67459(17) 0.12734(14) 0.0323(4) Uani 1 1 d . . . . .
C009 C 0.7642(4) 0.60200(17) 0.19757(14) 0.0323(4) Uani 1 1 d . . . . .
C00A C 0.6953(4) 0.39743(17) 0.29123(13) 0.0307(3) Uani 1 1 d . . . . .
C00B C 0.3724(4) 0.32191(18) 0.42741(14) 0.0347(4) Uani 1 1 d . . . . .
C00C C 0.7154(4) 0.27276(19) 0.30722(17) 0.0426(5) Uani 1 1 d . . . . .
C00D C 0.1528(4) 0.31685(19) 0.51021(16) 0.0394(4) Uani 1 1 d . . . . .
C00E C 0.1268(5) 0.1874(2) 0.55930(18) 0.0443(5) Uani 1 1 d . . . . .
C00F C -0.0904(5) 0.1895(2) 0.64515(17) 0.0428(5) Uani 1 1 d . . . . .
C00G C 0.5315(5) 0.2303(2) 0.38410(18) 0.0463(5) Uani 1 1 d . . . . .
C00H C -0.1153(6) 0.0642(2) 0.7023(2) 0.0572(7) Uani 1 1 d . . . . .
C00I C -0.3224(7) 0.0718(3) 0.7913(3) 0.0646(8) Uani 1 1 d . . . . .
C00J C -0.3467(11) -0.0529(4) 0.8516(4) 0.1019(15) Uani 1 1 d . . . . .
H1 H 1.156(4) 0.330(2) 0.1849(16) 0.032(5) Uiso 1 1 d . . . . .
H2 H 0.828(5) 0.759(2) 0.1126(17) 0.038(6) Uiso 1 1 d . . . . .
H3 H 0.603(6) 0.640(3) 0.225(2) 0.054(7) Uiso 1 1 d . . . . .
H4 H 0.824(6) 0.220(3) 0.270(2) 0.065(8) Uiso 1 1 d . . . . .
H5 H 0.529(7) 0.132(3) 0.410(3) 0.092(11) Uiso 1 1 d . . . . .
H6 H 0.193(5) 0.355(3) 0.565(2) 0.056(7) Uiso 1 1 d . . . . .
H7 H -0.031(6) 0.363(3) 0.481(2) 0.066(8) Uiso 1 1 d . . . . .
H8 H 0.311(6) 0.144(3) 0.581(2) 0.056(8) Uiso 1 1 d . . . . .
H9 H 0.093(5) 0.142(3) 0.507(2) 0.056(8) Uiso 1 1 d . . . . .
H10 H -0.053(5) 0.236(3) 0.694(2) 0.055(7) Uiso 1 1 d . . . . .
H11 H -0.266(6) 0.230(3) 0.617(2) 0.068(9) Uiso 1 1 d . . . . .
H12 H 0.054(7) 0.022(3) 0.723(2) 0.077(10) Uiso 1 1 d . . . . .
H13 H -0.171(7) 0.012(3) 0.656(3) 0.082(10) Uiso 1 1 d . . . . .
H14 H -0.245(7) 0.090(3) 0.851(3) 0.081(10) Uiso 1 1 d . . . . .
H15 H -0.505(8) 0.114(4) 0.760(3) 0.100(12) Uiso 1 1 d . . . . .
H17 H -0.373(15) -0.108(7) 0.782(6) 0.26(4) Uiso 1 1 d . . . . .
H18 H -0.494(8) -0.046(3) 0.913(3) 0.094(11) Uiso 1 1 d . . . . .
H16 H -0.157(10) -0.023(5) 0.882(3) 0.135(17) Uiso 1 1 d . . . . .

loop_
_atom_site_aniso_label
_atom_site_aniso_U_11
_atom_site_aniso_U_22
_atom_site_aniso_U_33
_atom_site_aniso_U_23
_atom_site_aniso_U_13
_atom_site_aniso_U_12
S001 0.0328(2) 0.0256(2) 0.0336(2) -0.00322(16) 0.00642(16) -0.00523(15)
S002 0.0368(2) 0.0350(2) 0.0351(2) -0.00774(18) 0.01186(18) -0.00786(18)
C003 0.0254(7) 0.0285(8) 0.0251(7) -0.0056(6) 0.0030(6) -0.0069(6)
C004 0.0273(7) 0.0323(8) 0.0242(7) -0.0051(6) 0.0030(6) -0.0065(6)
C005 0.0280(7) 0.0286(8) 0.0276(8) -0.0060(6) 0.0026(6) -0.0067(6)
C006 0.0278(8) 0.0281(8) 0.0270(8) -0.0038(6) 0.0028(6) -0.0055(6)
C007 0.0268(7) 0.0268(7) 0.0274(8) -0.0053(6) 0.0028(6) -0.0051(6)
C008 0.0326(8) 0.0270(8) 0.0356(9) -0.0074(7) 0.0050(7) -0.0034(6)
C009 0.0286(8) 0.0330(9) 0.0337(9) -0.0088(7) 0.0062(6) -0.0036(6)
C00A 0.0287(8) 0.0345(9) 0.0274(8) -0.0050(6) 0.0057(6) -0.0067(6)
C00B 0.0330(9) 0.0377(10) 0.0310(9) -0.0014(7) 0.0058(7) -0.0089(7)
C00C 0.0460(11) 0.0324(9) 0.0446(11) -0.0074(8) 0.0192(9) -0.0061(8)
C00D 0.0366(10) 0.0417(11) 0.0365(10) -0.0034(8) 0.0114(8) -0.0092(8)
C00E 0.0426(11) 0.0429(11) 0.0436(12) -0.0017(9) 0.0112(9) -0.0107(9)
C00F 0.0418(11) 0.0426(11) 0.0406(11) -0.0014(9) 0.0103(8) -0.0113(8)
C00G 0.0508(12) 0.0360(10) 0.0482(12) -0.0044(9) 0.0174(9) -0.0109(9)
C00H 0.0508(14) 0.0445(13) 0.0660(16) 0.0037(11) 0.0188(12) -0.0077(10)
C00I 0.0672(18) 0.0561(16) 0.0634(17) 0.0012(13) 0.0241(14) -0.0180(13)
C00J 0.122(3) 0.066(2) 0.100(3) 0.011(2) 0.049(3) -0.024(2)

loop_
_atom_type_symbol
_atom_type_description
_atom_type_scat_dispersion_real
_atom_type_scat_dispersion_imag
_atom_type_scat_source
C C 0.0033 0.0016 'International Tables Vol C Tables 4.2.6.8 and 6.1.1.4'
H H 0.0000 0.0000 'International Tables Vol C Tables 4.2.6.8 and 6.1.1.4'
S S 0.1246 0.1234 'International Tables Vol C Tables 4.2.6.8 and 6.1.1.4'

loop_
_geom_angle_atom_site_label_1
_geom_angle_atom_site_label_2
_geom_angle_atom_site_label_3
_geom_angle
_geom_angle_site_symmetry_1
_geom_angle_site_symmetry_3
_geom_angle_publ_flag
C007 S001 C005 90.52(8) . 2_865 ?
C00B S002 C00A 93.18(9) . . ?
C006 C003 C005 119.87(15) . . ?
C006 C003 C007 130.39(15) . . ?
C005 C003 C007 109.73(14) . . ?
C006 C004 C009 119.20(16) . . ?
C006 C004 C00A 120.01(16) . . ?
C009 C004 C00A 120.76(15) . . ?
C008 C005 C003 120.40(16) . . ?
C008 C005 S001 126.59(14) . 2_865 ?
C003 C005 S001 113.00(12) . 2_865 ?
C004 C006 C003 120.01(16) . . ?
C004 C006 H1 121.0(13) . . ?
C003 C006 H1 118.8(13) . . ?
C007 C007 C003 114.10(19) 2_865 . ?
C007 C007 S001 112.65(16) 2_865 . ?
C003 C007 S001 133.25(13) . . ?
C009 C008 C005 118.68(16) . . ?
C009 C008 H2 118.1(14) . . ?
C005 C008 H2 123.0(14) . . ?
C008 C009 C004 121.82(16) . . ?
C008 C009 H3 117.4(18) . . ?
C004 C009 H3 120.5(18) . . ?
C00C C00A C004 128.88(16) . . ?
C00C C00A S002 109.41(13) . . ?
C004 C00A S002 121.70(14) . . ?
C00G C00B C00D 130.21(18) . . ?
C00G C00B S002 110.28(14) . . ?
C00D C00B S002 119.51(15) . . ?
C00A C00C C00G 113.85(18) . . ?
C00A C00C H4 124.8(19) . . ?
C00G C00C H4 121.2(19) . . ?
C00B C00D C00E 114.45(17) . . ?
C00B C00D H6 110.2(16) . . ?
C00E C00D H6 104.6(16) . . ?
C00B C00D H7 108.4(16) . . ?
C00E C00D H7 108.5(17) . . ?
H6 C00D H7 111(2) . . ?
C00D C00E C00F 111.52(19) . . ?
C00D C00E H8 106.0(16) . . ?
C00F C00E H8 113.0(16) . . ?
C00D C00E H9 108.9(16) . . ?
C00F C00E H9 113.2(16) . . ?
H8 C00E H9 104(2) . . ?
C00H C00F C00E 114.7(2) . . ?
C00H C00F H10 106.2(16) . . ?
C00E C00F H10 110.9(16) . . ?
C00H C00F H11 108.7(18) . . ?
C00E C00F H11 107.5(17) . . ?
H10 C00F H11 109(2) . . ?
C00B C00G C00C 113.28(19) . . ?
C00B C00G H5 123.3(19) . . ?
C00C C00G H5 123.3(18) . . ?
C00F C00H C00I 112.5(2) . . ?
C00F C00H H12 109(2) . . ?
C00I C00H H12 111(2) . . ?
C00F C00H H13 110(2) . . ?
C00I C00H H13 108.9(19) . . ?
H12 C00H H13 105(3) . . ?
C00J C00I C00H 113.7(3) . . ?
C00J C00I H14 88(2) . . ?
C00H C00I H14 112(2) . . ?
C00J C00I H15 109(2) . . ?
C00H C00I H15 105(2) . . ?
H14 C00I H15 128(3) . . ?
C00I C00J H17 100(4) . . ?
C00I C00J H18 113(2) . . ?
H17 C00J H18 121(4) . . ?
C00I C00J H16 73(2) . . ?
H17 C00J H16 134(4) . . ?
H18 C00J H16 102(3) . . ?

loop_
_geom_bond_atom_site_label_1
_geom_bond_atom_site_label_2
_geom_bond_distance
_geom_bond_site_symmetry_2
_geom_bond_publ_flag
S001 C007 1.7329(17) . ?
S001 C005 1.7464(17) 2_865 ?
S002 C00B 1.7231(19) . ?
S002 C00A 1.7249(17) . ?
C003 C006 1.395(2) . ?
C003 C005 1.412(2) . ?
C003 C007 1.433(2) . ?
C004 C006 1.389(2) . ?
C004 C009 1.407(3) . ?
C004 C00A 1.468(2) . ?
C005 C008 1.396(2) . ?
C005 S001 1.7464(17) 2_865 ?
C006 H1 0.96(2) . ?
C007 C007 1.372(3) 2_865 ?
C008 C009 1.381(3) . ?
C008 H2 0.93(2) . ?
C009 H3 0.92(3) . ?
C00A C00C 1.364(3) . ?
C00B C00G 1.352(3) . ?
C00B C00D 1.507(2) . ?
C00C C00G 1.419(3) . ?
C00C H4 0.91(3) . ?
C00D C00E 1.516(3) . ?
C00D H6 0.98(3) . ?
C00D H7 1.03(3) . ?
C00E C00F 1.525(3) . ?
C00E H8 0.99(3) . ?
C00E H9 1.00(3) . ?
C00F C00H 1.506(3) . ?
C00F H10 0.98(3) . ?
C00F H11 0.98(3) . ?
C00G H5 1.10(4) . ?
C00H C00I 1.526(4) . ?
C00H H12 0.92(3) . ?
C00H H13 1.03(4) . ?
C00I C00J 1.515(4) . ?
C00I H14 1.01(3) . ?
C00I H15 1.03(4) . ?
C00J H17 1.25(9) . ?
C00J H18 1.06(4) . ?
C00J H16 1.21(5) . ?
